data_9009703
loop_
_publ_author_name
'Ferraris, G.'
'Abbona, F.'

_publ_section_title
;
 The crystal structure of Ca5(HAsO4)2(AsO4)2*4H2O (Sainfeldite)
;
_journal_name_full 'Bulletin de la Societe Francaise de Mineralogie et de Cristallographie'
_journal_page_first 33
_journal_page_last 41
_journal_volume 95
_journal_year 1972
_chemical_compound_source Synthetic
_chemical_formula_sum 'As4 Ca5 H10 O20'
_chemical_name_mineral Sainfeldite
_space_group_IT_number 15
_symmetry_space_group_name_Hall '-C 2yc'
_symmetry_space_group_name_H-M 'C 1 2/c 1'
_cell_angle_alpha 90
_cell_angle_beta 97.02
_cell_angle_gamma 90
_cell_formula_units_Z 4
_cell_length_a 18.781
_cell_length_b 9.820
_cell_length_c 10.191
_cell_volume 1865.430
_database_code_amcsd 0012134
_exptl_crystal_density_diffrn 2.956
_cod_original_formula_sum 'Ca5 As4 O20 H10'
_cod_database_code 9009703

loop_
_space_group_symop_operation_xyz
x,y,z
1/2+x,1/2+y,z
x,-y,1/2+z
1/2+x,1/2-y,1/2+z
-x,y,1/2-z
1/2-x,1/2+y,1/2-z
-x,-y,-z
1/2-x,1/2-y,-z

loop_
_atom_site_aniso_label
_atom_site_aniso_U_11
_atom_site_aniso_U_22
_atom_site_aniso_U_33
_atom_site_aniso_U_12
_atom_site_aniso_U_13
_atom_site_aniso_U_23
Ca1 0.00899 0.01001 0.00899 0.00000 -0.00026 0.00000
Ca2 0.01204 0.00861 0.01228 -0.00076 0.00152 0.00114
Ca3 0.01039 0.00849 0.01267 -0.00089 0.00101 -0.00253
As1 0.00848 0.00810 0.00785 -0.00025 -0.00038 -0.00038
As2 0.00773 0.00494 0.00734 0.00063 0.00026 -0.00025
O2 0.01787 0.01583 0.01279 -0.00354 0.00164 0.00633
O3 0.01216 0.02065 0.01849 -0.00938 0.00026 -0.00532
O4 0.01672 0.01950 0.00570 0.00392 -0.00101 -0.00494
O5 0.01912 0.01216 0.00925 0.00013 0.00000 0.00013
O6 0.01443 0.00659 0.02052 0.00481 0.00481 0.00557
O7 0.01026 0.01279 0.02141 -0.00418 0.00190 -0.00684
O8 0.01077 0.01089 0.01748 -0.00063 0.00291 -0.00063
O-h1 0.02394 0.02242 0.02369 0.01406 -0.00520 -0.00544
Ow1 0.01950 0.00950 0.01684 0.00038 0.00469 0.00013
Ow2 0.02596 0.04990 0.05927 0.01558 0.01228 0.01026

loop_
_atom_site_label
_atom_site_fract_x
_atom_site_fract_y
_atom_site_fract_z
_atom_site_U_iso_or_equiv
_atom_site_type_symbol
_atom_site_attached_hydrogens
Ca1 0.50000 0.39531 0.75000 ? Ca 0
Ca2 0.32106 0.08094 0.18553 ? Ca 0
Ca3 0.32375 0.46774 0.14044 ? Ca 0
As1 0.41471 0.31962 0.41581 ? As 0
As2 0.65932 0.24002 0.62295 ? As 0
O2 0.42500 0.43130 0.29700 ? O 0
O3 0.33880 0.23240 0.36570 ? O 0
O4 0.41280 0.39400 0.56350 ? O 0
O5 0.66240 0.25830 0.45910 ? O 0
O6 0.70290 0.09560 0.67400 ? O 0
O7 0.70170 0.37470 0.70090 ? O 0
O8 0.57260 0.23390 0.65230 ? O 0
O-h1 0.48290 0.20070 0.43050 ? O 0
Ow1 0.23830 0.41150 0.47250 ? O 0
Ow2 0.57080 0.02070 0.83950 ? O 0
H1 0.51500 0.23000 0.50000 0.03040 H 0
H2 0.25800 0.35800 0.43800 0.01773 H 0
H3 0.21200 0.35800 0.52000 0.02660 H 0
H4 0.56400 0.11000 0.78000 0.09119 H 0
H5 0.53200 -0.03000 0.82000 0.07092 H 0

loop_
_cod_changelog_entry_id
_cod_changelog_entry_author
_cod_changelog_entry_date
_cod_changelog_entry_text
1
;cod-tools version 3.8.0
Id: cif_guess_AMCSD_atom_types 9581 2023-05-17 12:35:41Z saulius
;
2023-05-18T08:43:03+03:00
;Derived atom types and hydrogen counts
from atom names that follow the AMCSD naming convention
(Wat == water, O-H == hydroxyl).
;
2
;cod-tools version 3.10.1
Id: cif_fix_AMCSD_aniso_labels 10200 2024-08-01 14:09:44Z saulius
;
2024-08-02T12:21:22+03:00
;Changed the following '_atom_site_aniso_label' values:
'Oh1' -> 'O-h1'
;

loop_
_cod_related_entry_id
_cod_related_entry_database
_cod_related_entry_code
1 AMCSD 0012134
